data_1001337
loop_
_publ_author_name
'Gasperin, M'

_publ_section_title
;
(Cs~.75~ K~.25~) (Nb, Ti) U~2~ O~11~: un Niobotitanouranate Alcalin de
Type Sructural Nouveau
;
_journal_coden_ASTM ACSCEE
_journal_name_full 'Acta Crystallographica C (39,1983-)'
_journal_page_first 136
_journal_page_last 138
_journal_volume 42
_journal_year 1986
_chemical_formula_structural '(Cs.75 K.25) (Nb Ti) U2 O11'
_chemical_formula_sum 'Cs0.75 K0.25 Nb O11 Ti U2'
_chemical_name_systematic
;
Caesium potassium niobium titanium uranium oxide (.75/.25/1/1/2/11)
;
_space_group_IT_number 63
_symmetry_cell_setting orthorhombic
_symmetry_Int_Tables_number 63
_symmetry_space_group_name_Hall '-A 2 2a'
_symmetry_space_group_name_H-M 'A m a m'
_cell_angle_alpha 90
_cell_angle_beta 90
_cell_angle_gamma 90
_cell_formula_units_Z 4
_cell_length_a 7.630(2)
_cell_length_b 10.923(2)
_cell_length_c 13.609(3)
_cell_volume 1134.2
_refine_ls_R_factor_all 0.055
_cod_original_formula_sum 'Cs.75 K.25 Nb O11 Ti U2'
_cod_database_code 1001337

loop_
_symmetry_equiv_pos_as_xyz
x,y,z
-x,-y,z
1/2-x,y,z
1/2+x,-y,z
-x,-y,-z
x,y,-z
1/2+x,-y,-z
1/2-x,y,-z
x,1/2+y,1/2+z
-x,1/2-y,1/2+z
1/2-x,1/2+y,1/2+z
1/2+x,1/2-y,1/2+z
-x,1/2-y,1/2-z
x,1/2+y,1/2-z
1/2+x,1/2-y,1/2-z
1/2-x,1/2+y,1/2-z

loop_
_atom_site_label
_atom_site_type_symbol
_atom_site_symmetry_multiplicity
_atom_site_Wyckoff_symbol
_atom_site_fract_x
_atom_site_fract_y
_atom_site_fract_z
_atom_site_occupancy
_atom_site_attached_hydrogens
_atom_site_calc_flag
U1 U6+ 8 g 0.25 0.22691(1) 0.2691(3) 1. 0 d
Nb1 Nb5+ 8 e 0. 0. 0.3692(1) 0.5 0 d
Ti1 Ti4+ 8 e 0. 0. 0.3692(1) 0.5 0 d
Cs1 Cs1+ 4 a 0. 0. 0. 0.75 0 d
O1 O2- 4 b 0. 0.5 0. 0.75 0 d
O2 O2- 8 f 0.0488(66) 0.3994(43) 0. 0.125 0 d
O3 O2- 8 g 0.25 0.8161(9) 0.1248(8) 1. 0 d
O4 O2- 8 g 0.25 0.1397(9) 0.1502(8) 1. 0 d
O5 O2- 8 g 0.25 0.5413(7) 0.1467(6) 1. 0 d
O6 O2- 16 h 0.0347(8) 0.3532(5) 0.1994(4) 1. 0 d
K1 K1+ 8 f 0.0188(41) 0.1584(26) 0. 0.125 0 d

loop_
_atom_type_symbol
_atom_type_oxidation_number
U6+ 6.000
Nb5+ 5.000
Ti4+ 4.000
Cs1+ 1.000
O2- -2.000
K1+ 1.000
